data_2008325
loop_
_publ_author_name
'Henschel, Dagmar'
'Wijaya, Karna'
'Jones, Peter G.'
'Blaschette, Armand'

_publ_section_title
;
 Polysulfonylamines. CX. Hydroxylammonium di(methanesulfonyl)amidate
 1,4,7,10,13,16-hexaoxacyclooctadecane (1/1/1) and 2-aminopyridinium
 di(methanesulfonyl)amidate 1,4,7,10,13,16-hexaoxacyclooctadecane
 (1/1/1)
;
_journal_issue 4
_journal_name_full 'Acta Crystallographica Section C'
_journal_page_first 664
_journal_page_last 668
_journal_paper_doi 10.1107/S0108270199001274
_journal_volume 55
_journal_year 1999
_chemical_formula_moiety 'H4 N O +, C2 H6 N O4 S2 -, C12 H24 O6'
_chemical_formula_sum 'C14 H34 N2 O11 S2'
_chemical_formula_weight 470.55
_chemical_name_systematic ?
_space_group_IT_number 61
_symmetry_cell_setting orthorhombic
_symmetry_space_group_name_Hall '-P 2ac 2ab'
_symmetry_space_group_name_H-M 'P b c a'
_audit_creation_method SHELXL-97
_cell_angle_alpha 90.00
_cell_angle_beta 90.00
_cell_angle_gamma 90.00
_cell_formula_units_Z 8
_cell_length_a 18.5888(12)
_cell_length_b 8.1378(10)
_cell_length_c 28.964(2)
_cell_measurement_reflns_used 64
_cell_measurement_temperature 173(2)
_cell_measurement_theta_max 12.5
_cell_measurement_theta_min 3.0
_cell_volume 4381.4(7)
_computing_cell_refinement XSCANS
_computing_data_collection 'XSCANS (Fait, 1991)'
_computing_data_reduction XSCANS
_computing_molecular_graphics 'XP (Siemens, 1994)'
_computing_publication_material SHELXL97
_computing_structure_refinement 'SHELXL97 (Sheldrick, 1997)'
_computing_structure_solution 'SHELXS97 (Sheldrick, 1990)'
_diffrn_ambient_temperature 173(2)
_diffrn_measured_fraction_theta_full 0.998
_diffrn_measured_fraction_theta_max 0.998
_diffrn_measurement_device_type 'Siemens P4'
_diffrn_measurement_method \w
_diffrn_radiation_monochromator graphite
_diffrn_radiation_source 'fine-focus sealed tube'
_diffrn_radiation_type MoK\a
_diffrn_radiation_wavelength 0.71073
_diffrn_reflns_av_sigmaI/netI 0.049
_diffrn_reflns_limit_h_max 22
_diffrn_reflns_limit_h_min 0
_diffrn_reflns_limit_k_max 1
_diffrn_reflns_limit_k_min -9
_diffrn_reflns_limit_l_max 0
_diffrn_reflns_limit_l_min -34
_diffrn_reflns_number 3848
_diffrn_reflns_theta_full 25.00
_diffrn_reflns_theta_max 25
_diffrn_reflns_theta_min 3.02
_diffrn_standards_decay_% 0
_diffrn_standards_interval_count 247
_diffrn_standards_number 3
_exptl_absorpt_coefficient_mu 0.300
_exptl_absorpt_correction_type none
_exptl_crystal_colour colourless
_exptl_crystal_density_diffrn 1.427
_exptl_crystal_density_method 'not measured'
_exptl_crystal_description tablet
_exptl_crystal_F_000 2016
_exptl_crystal_size_max 0.5
_exptl_crystal_size_mid 0.5
_exptl_crystal_size_min 0.2
_refine_diff_density_max 0.25
_refine_diff_density_min -0.29
_refine_ls_extinction_coef 0.00039(12)
_refine_ls_extinction_method SHELXL97
_refine_ls_goodness_of_fit_ref 0.883
_refine_ls_hydrogen_treatment mixed
_refine_ls_matrix_type full
_refine_ls_number_parameters 281
_refine_ls_number_reflns 3848
_refine_ls_number_restraints 3
_refine_ls_restrained_S_all 0.883
_refine_ls_R_factor_all 0.058
_refine_ls_R_factor_gt 0.033
_refine_ls_shift/su_max <0.001
_refine_ls_shift/su_mean 0.000
_refine_ls_structure_factor_coef Fsqd
_refine_ls_weighting_details 'calc w = 1/[\s^2^(Fo^2^)+(0.0382P)^2^] where P = (Fo^2^+2Fc^2^)/3'
_refine_ls_weighting_scheme calc
_refine_ls_wR_factor_ref 0.074
_reflns_number_gt 2631
_reflns_number_total 3848
_reflns_threshold_expression I>2\s(I)
_cod_data_source_file bm1316.cif
_cod_data_source_block II
_cod_database_code 2008325

loop_
_symmetry_equiv_pos_as_xyz
'x, y, z'
'-x+1/2, -y, z+1/2'
'-x, y+1/2, -z+1/2'
'x+1/2, -y+1/2, -z'
'-x, -y, -z'
'x-1/2, y, -z-1/2'
'x, -y-1/2, z-1/2'
'-x-1/2, y-1/2, z'

loop_
_atom_site_label
_atom_site_fract_x
_atom_site_fract_y
_atom_site_fract_z
_atom_site_U_iso_or_equiv
_atom_site_adp_type
_atom_site_calc_flag
_atom_site_refinement_flags
_atom_site_occupancy
_atom_site_disorder_assembly
_atom_site_disorder_group
_atom_site_type_symbol
N1 0.41549(9) 0.2210(2) 0.39244(6) 0.0235(4) Uani d . 1 . . N
S1 0.37943(3) 0.33544(7) 0.431674(18) 0.02637(14) Uani d . 1 . . S
S2 0.36759(3) 0.09707(7) 0.362571(18) 0.02393(14) Uani d . 1 . . S
O1 0.43803(9) 0.4008(2) 0.45833(5) 0.0439(5) Uani d . 1 . . O
O2 0.32282(9) 0.2518(2) 0.45625(5) 0.0397(4) Uani d . 1 . . O
O3 0.41451(9) 0.03889(19) 0.32653(5) 0.0372(4) Uani d . 1 . . O
O4 0.29962(8) 0.16666(19) 0.34827(5) 0.0323(4) Uani d . 1 . . O
C1 0.34060(13) 0.5010(3) 0.40171(8) 0.0336(6) Uani d . 1 . . C
H1A 0.3154 0.5726 0.4236 0.040 Uiso calc R 1 . . H
H1B 0.3064 0.4590 0.3788 0.040 Uiso calc R 1 . . H
H1C 0.3784 0.5636 0.3860 0.040 Uiso calc R 1 . . H
C2 0.34900(13) -0.0718(3) 0.39859(8) 0.0328(6) Uani d . 1 . . C
H2A 0.3226 -0.0343 0.4259 0.039 Uiso calc R 1 . . H
H2B 0.3943 -0.1232 0.4082 0.039 Uiso calc R 1 . . H
H2C 0.3198 -0.1521 0.3817 0.039 Uiso calc R 1 . . H
C11 0.66727(12) 0.3546(3) 0.25479(7) 0.0271(5) Uani d . 1 . . C
H11A 0.6966 0.4324 0.2364 0.033 Uiso calc R 1 . . H
H11B 0.6191 0.4035 0.2595 0.033 Uiso calc R 1 . . H
C12 0.66059(12) 0.1944(3) 0.22966(7) 0.0262(5) Uani d . 1 . . C
H12A 0.6407 0.2133 0.1984 0.031 Uiso calc R 1 . . H
H12B 0.7086 0.1429 0.2264 0.031 Uiso calc R 1 . . H
C13 0.61178(12) -0.0740(3) 0.23657(7) 0.0288(5) Uani d . 1 . . C
H13A 0.6595 -0.1270 0.2399 0.035 Uiso calc R 1 . . H
H13B 0.5996 -0.0699 0.2033 0.035 Uiso calc R 1 . . H
C14 0.55645(12) -0.1707(3) 0.26196(7) 0.0287(5) Uani d . 1 . . C
H14A 0.5094 -0.1140 0.2602 0.034 Uiso calc R 1 . . H
H14B 0.5512 -0.2806 0.2477 0.034 Uiso calc R 1 . . H
C15 0.52838(12) -0.2862(3) 0.33427(7) 0.0273(5) Uani d . 1 . . C
H15A 0.5261 -0.3976 0.3207 0.033 Uiso calc R 1 . . H
H15B 0.4797 -0.2371 0.3328 0.033 Uiso calc R 1 . . H
C16 0.55241(12) -0.2968(3) 0.38336(7) 0.0278(5) Uani d . 1 . . C
H16A 0.5205 -0.3721 0.4007 0.033 Uiso calc R 1 . . H
H16B 0.6021 -0.3405 0.3848 0.033 Uiso calc R 1 . . H
C17 0.57331(12) -0.1393(3) 0.45028(7) 0.0270(5) Uani d . 1 . . C
H17A 0.6220 -0.1880 0.4522 0.032 Uiso calc R 1 . . H
H17B 0.5401 -0.2076 0.4689 0.032 Uiso calc R 1 . . H
C18 0.57457(12) 0.0320(3) 0.46870(7) 0.0283(5) Uani d . 1 . . C
H18A 0.5280 0.0866 0.4623 0.034 Uiso calc R 1 . . H
H18B 0.5820 0.0298 0.5025 0.034 Uiso calc R 1 . . H
C19 0.63828(13) 0.2822(3) 0.46550(8) 0.0359(6) Uani d . 1 . . C
H19A 0.6457 0.2774 0.4993 0.043 Uiso calc R 1 . . H
H19B 0.5941 0.3463 0.4593 0.043 Uiso calc R 1 . . H
C20 0.70149(13) 0.3616(3) 0.44271(7) 0.0362(6) Uani d . 1 . . C
H20A 0.7096 0.4723 0.4559 0.043 Uiso calc R 1 . . H
H20B 0.7453 0.2948 0.4478 0.043 Uiso calc R 1 . . H
C21 0.74499(12) 0.4394(3) 0.36867(7) 0.0294(5) Uani d . 1 . . C
H21A 0.7851 0.3594 0.3676 0.035 Uiso calc R 1 . . H
H21B 0.7627 0.5415 0.3833 0.035 Uiso calc R 1 . . H
C22 0.71916(12) 0.4753(3) 0.32064(7) 0.0290(5) Uani d . 1 . . C
H22A 0.6766 0.5484 0.3219 0.035 Uiso calc R 1 . . H
H22B 0.7575 0.5321 0.3030 0.035 Uiso calc R 1 . . H
O11 0.61405(8) 0.08859(18) 0.25509(5) 0.0246(3) Uani d . 1 . . O
O12 0.57779(7) -0.18747(18) 0.30899(5) 0.0262(4) Uani d . 1 . . O
O13 0.54997(8) -0.13639(17) 0.40333(4) 0.0253(4) Uani d . 1 . . O
O14 0.63142(8) 0.12080(18) 0.44719(5) 0.0283(4) Uani d . 1 . . O
O15 0.68682(8) 0.37373(19) 0.39471(5) 0.0298(4) Uani d . 1 . . O
O16 0.70062(7) 0.32560(17) 0.29815(5) 0.0248(3) Uani d . 1 . . O
N2 0.58188(11) 0.1609(2) 0.35006(7) 0.0246(4) Uani d D 1 . . N
H02 0.5944(15) 0.128(4) 0.3211(7) 0.077(10) Uiso d D 1 . . H
H03 0.5628(15) 0.066(3) 0.3620(9) 0.074(10) Uiso d D 1 . . H
H04 0.6212(14) 0.183(4) 0.3685(10) 0.099(12) Uiso d D 1 . . H
O5 0.53586(9) 0.2981(2) 0.34653(6) 0.0355(4) Uani d . 1 . . O
H01 0.4970(16) 0.272(4) 0.3653(10) 0.072(10) Uiso d . 1 . . H

loop_
_atom_site_aniso_label
_atom_site_aniso_U_11
_atom_site_aniso_U_22
_atom_site_aniso_U_33
_atom_site_aniso_U_12
_atom_site_aniso_U_13
_atom_site_aniso_U_23
N1 0.0217(9) 0.0226(10) 0.0261(10) 0.0000(8) -0.0017(8) -0.0021(8)
S1 0.0344(3) 0.0233(3) 0.0214(3) 0.0022(3) -0.0017(3) -0.0015(2)
S2 0.0282(3) 0.0204(3) 0.0232(3) -0.0009(2) -0.0029(2) -0.0008(2)
O1 0.0554(11) 0.0415(10) 0.0347(9) -0.0020(9) -0.0181(9) -0.0108(8)
O2 0.0522(11) 0.0361(10) 0.0307(9) -0.0001(9) 0.0158(8) 0.0035(8)
O3 0.0504(11) 0.0326(9) 0.0287(9) 0.0024(8) 0.0067(8) -0.0069(7)
O4 0.0282(8) 0.0312(9) 0.0376(9) -0.0032(8) -0.0131(7) 0.0050(8)
C1 0.0386(14) 0.0243(13) 0.0380(14) 0.0063(11) 0.0002(12) 0.0015(11)
C2 0.0400(14) 0.0206(12) 0.0379(13) -0.0026(11) -0.0042(11) 0.0049(11)
C11 0.0229(12) 0.0301(13) 0.0283(12) -0.0010(10) -0.0017(10) 0.0091(10)
C12 0.0247(12) 0.0336(14) 0.0204(11) -0.0025(10) 0.0001(10) 0.0080(10)
C13 0.0333(13) 0.0308(13) 0.0222(11) 0.0010(11) -0.0001(10) -0.0046(10)
C14 0.0312(13) 0.0301(13) 0.0247(11) -0.0039(11) -0.0055(10) -0.0045(10)
C15 0.0281(12) 0.0215(12) 0.0322(12) -0.0048(10) 0.0030(10) -0.0005(10)
C16 0.0284(12) 0.0220(12) 0.0331(12) -0.0019(10) 0.0023(11) 0.0041(10)
C17 0.0266(12) 0.0337(14) 0.0208(11) -0.0001(11) 0.0036(10) 0.0064(10)
C18 0.0267(13) 0.0385(14) 0.0196(11) -0.0022(11) 0.0050(10) 0.0025(10)
C19 0.0463(15) 0.0359(14) 0.0253(12) -0.0074(12) 0.0039(12) -0.0073(11)
C20 0.0442(15) 0.0375(15) 0.0271(12) -0.0100(12) -0.0061(11) -0.0027(11)
C21 0.0231(11) 0.0296(14) 0.0354(12) -0.0102(10) 0.0008(11) -0.0062(11)
C22 0.0304(13) 0.0222(12) 0.0343(13) -0.0053(10) 0.0070(11) 0.0022(11)
O11 0.0268(8) 0.0251(8) 0.0218(7) -0.0030(7) 0.0044(6) -0.0008(7)
O12 0.0256(8) 0.0290(9) 0.0241(8) -0.0060(7) -0.0019(7) 0.0011(7)
O13 0.0285(8) 0.0248(9) 0.0226(8) 0.0011(7) -0.0003(7) 0.0033(7)
O14 0.0289(9) 0.0316(9) 0.0245(8) -0.0059(7) 0.0077(7) -0.0017(7)
O15 0.0256(8) 0.0382(10) 0.0256(8) -0.0099(7) -0.0011(7) 0.0012(7)
O16 0.0266(8) 0.0223(8) 0.0256(8) -0.0005(7) -0.0028(7) 0.0026(7)
N2 0.0285(11) 0.0202(10) 0.0252(10) 0.0029(10) 0.0018(9) 0.0014(9)
O5 0.0240(9) 0.0289(10) 0.0535(11) 0.0047(8) 0.0062(8) 0.0077(8)

loop_
_atom_type_symbol
_atom_type_description
_atom_type_scat_dispersion_real
_atom_type_scat_dispersion_imag
_atom_type_scat_source
C C 0.0033 0.0016 'International Tables Vol C Tables 4.2.6.8 and 6.1.1.4'
H H 0.0000 0.0000 'International Tables Vol C Tables 4.2.6.8 and 6.1.1.4'
N N 0.0061 0.0033 'International Tables Vol C Tables 4.2.6.8 and 6.1.1.4'
O O 0.0106 0.0060 'International Tables Vol C Tables 4.2.6.8 and 6.1.1.4'
S S 0.1246 0.1234 'International Tables Vol C Tables 4.2.6.8 and 6.1.1.4'

loop_
_geom_angle_atom_site_label_1
_geom_angle_atom_site_label_2
_geom_angle_atom_site_label_3
_geom_angle
S2 N1 S1 120.87(11)
O1 S1 O2 117.57(10)
O1 S1 N1 106.08(10)
O2 S1 N1 112.23(10)
O1 S1 C1 107.02(11)
O2 S1 C1 107.82(11)
N1 S1 C1 105.36(10)
O3 S2 O4 116.77(10)
O3 S2 N1 105.20(10)
O4 S2 N1 113.24(9)
O3 S2 C2 106.96(11)
O4 S2 C2 107.72(10)
N1 S2 C2 106.33(10)
O16 C11 C12 108.73(17)
O11 C12 C11 108.96(17)
O11 C13 C14 108.93(17)
O12 C14 C13 109.28(17)
O12 C15 C16 109.25(17)
O13 C16 C15 108.86(17)
O13 C17 C18 109.25(17)
O14 C18 C17 109.23(17)
O14 C19 C20 107.76(19)
O15 C20 C19 108.14(18)
O15 C21 C22 108.76(18)
O16 C22 C21 109.57(17)
C12 O11 C13 112.55(16)
C15 O12 C14 111.49(16)
C17 O13 C16 111.15(15)
C19 O14 C18 111.86(16)
C20 O15 C21 113.53(16)
C11 O16 C22 111.60(16)

loop_
_geom_bond_atom_site_label_1
_geom_bond_atom_site_label_2
_geom_bond_site_symmetry_2
_geom_bond_distance
_geom_bond_publ_flag
N1 S2 . 1.5995(18) ?
N1 S1 . 1.6149(18) ?
S1 O1 . 1.4374(16) ?
S1 O2 . 1.4413(16) ?
S1 C1 . 1.757(2) ?
S2 O3 . 1.4405(16) ?
S2 O4 . 1.4452(16) ?
S2 C2 . 1.760(2) ?
C11 O16 . 1.420(2) ?
C11 C12 . 1.498(3) ?
C12 O11 . 1.426(2) ?
C13 O11 . 1.428(3) ?
C13 C14 . 1.489(3) ?
C14 O12 . 1.425(2) ?
C15 O12 . 1.423(2) ?
C15 C16 . 1.493(3) ?
C16 O13 . 1.428(2) ?
C17 O13 . 1.428(2) ?
C17 C18 . 1.493(3) ?
C18 O14 . 1.424(2) ?
C19 O14 . 1.422(3) ?
C19 C20 . 1.495(3) ?
C20 O15 . 1.420(2) ?
C21 O15 . 1.422(2) ?
C21 C22 . 1.500(3) ?
C22 O16 . 1.424(2) ?
N2 O5 . 1.410(2) ?

loop_
_geom_hbond_atom_site_label_D
_geom_hbond_atom_site_label_H
_geom_hbond_atom_site_label_A
_geom_hbond_site_symmetry_A
_geom_hbond_distance_DH
_geom_hbond_distance_HA
_geom_hbond_distance_DA
_geom_hbond_angle_DHA
_geom_hbond_publ_flag
O5 H01 N1 . 0.93(3) 1.76(3) 2.677(2) 171(3) y
N2 H02 O11 . 0.912(18) 1.972(19) 2.876(2) 171(3) y
N2 H03 O13 . 0.919(18) 2.05(2) 2.930(2) 160(3) y
N2 H04 O15 . 0.924(19) 2.11(2) 2.911(2) 144(3) y
C22 H22B O16 8_765 0.99 2.52 3.282(3) 134.0 y
C17 H17B O1 5_656 0.99 2.66 3.403(3) 132.0 ?
C14 H14B O3 3_645 0.99 2.68 3.528(3) 143.7 ?
C15 H15B O3 . 0.99 2.56 3.395(3) 142.2 y
C1 H1B O4 8_665 0.98 2.74 3.318(3) 118.0 ?

loop_
_geom_torsion_atom_site_label_1
_geom_torsion_atom_site_label_2
_geom_torsion_atom_site_label_3
_geom_torsion_atom_site_label_4
_geom_torsion
S2 N1 S1 O1 167.05(12)
S2 N1 S1 O2 37.40(15)
S2 N1 S1 C1 -79.68(14)
S1 N1 S2 O3 170.28(12)
S1 N1 S2 O4 41.62(15)
S1 N1 S2 C2 -76.48(14)
O16 C11 C12 O11 63.7(2)
O11 C13 C14 O12 -64.4(2)
O12 C15 C16 O13 63.9(2)
O13 C17 C18 O14 -69.8(2)
O14 C19 C20 O15 62.9(2)
O15 C21 C22 O16 -65.5(2)
C11 C12 O11 C13 -172.67(17)
C14 C13 O11 C12 -174.09(16)
C16 C15 O12 C14 -178.83(17)
C13 C14 O12 C15 -177.06(18)
C18 C17 O13 C16 176.23(18)
C15 C16 O13 C17 -179.32(17)
C20 C19 O14 C18 176.93(18)
C17 C18 O14 C19 -176.27(18)
C19 C20 O15 C21 -176.69(19)
C22 C21 O15 C20 -169.74(18)
C12 C11 O16 C22 170.56(17)
C21 C22 O16 C11 172.50(17)

loop_
_cod_related_entry_id
_cod_related_entry_database
_cod_related_entry_code
1 ChemSpider 30652229
